data_2001463
loop_
_publ_author_name
'Yamaguchi, K.'
'Itoh, T.'
'Nagata, K.'
'Okada, M.'
'Ohsawa, A.'

_publ_contact_author
;
     Dr. Kentaro Yamaguchi
     School of Pharmaceutical Sciences
     Showa University
     1-5-8 Hatanodai, Shinagawa-ku
     Tokyo 142, Japan
;
_publ_section_title
;
 Two novel ten-membered ring compounds:
 1,2,5,8-dithiadiazecine-6,7-diones
;
_journal_issue 8
_journal_name_full 'Acta Crystallographica Section C'
_journal_page_first 1514
_journal_page_last 1517
_journal_paper_doi 10.1107/S010827019300099X
_journal_volume 49
_journal_year 1993
_chemical_formula_moiety 'C12 H18 N2 O2 S2'
_chemical_formula_structural 'C12 H18 N2 O2 S2'
_chemical_formula_sum 'C12 H18 N2 O2 S2'
_chemical_formula_weight 286.41
_chemical_name_systematic
;
3,4,5,8,9,10-hexamethyl-1,2,5,8-dithiadiazecine-6,7(5H,8H)-
dione
;
_space_group_crystal_system monoclinic
_space_group_IT_number 14
_space_group_name_Hall '-P 2ybc'
_space_group_name_H-M_alt 'P 1 21/c 1'
_atom_type_scat_source IntTabIV
_cell_angle_alpha 90.0
_cell_angle_beta 94.780(10)
_cell_angle_gamma 90.0
_cell_formula_units_Z 4
_cell_length_a 11.015(3)
_cell_length_b 12.8700(10)
_cell_length_c 10.5750(10)
_cell_measurement_reflns_used 20
_cell_measurement_temperature 297
_cell_measurement_theta_max 30.5
_cell_measurement_theta_min 28.0
_cell_volume 1493.9(4)
_diffrn_measurement_device 'Rigaku AFC-5'
_diffrn_measurement_method '\w/2\q scans; \w-scan width (1.3 + 0.14tan\q)\%; scan speed 32\% min^-1^'
_diffrn_radiation_type 'Cu K\a~1~'
_diffrn_radiation_wavelength 1.5405
_diffrn_reflns_av_R_equivalents 0.020
_diffrn_reflns_limit_h_max 12
_diffrn_reflns_limit_h_min -12
_diffrn_reflns_limit_k_max 14
_diffrn_reflns_limit_k_min 0
_diffrn_reflns_limit_l_max 11
_diffrn_reflns_limit_l_min 0
_diffrn_reflns_number 2533
_diffrn_reflns_theta_max 65
_diffrn_standards_decay_% <3
_diffrn_standards_interval_count 200
_diffrn_standards_number 3
_exptl_absorpt_coefficient_mu 3.157
_exptl_absorpt_correction_type none
_exptl_crystal_colour clear
_exptl_crystal_density_diffrn 1.273
_exptl_crystal_description prism
_exptl_crystal_F_000 608
_exptl_crystal_size_max 0.35
_exptl_crystal_size_mid 0.30
_exptl_crystal_size_min 0.15
_refine_diff_density_max 0.230
_refine_diff_density_min -0.345
_refine_ls_extinction_method none
_refine_ls_goodness_of_fit_obs 1.458
_refine_ls_hydrogen_treatment refall
_refine_ls_number_parameters 235
_refine_ls_number_reflns 1926
_refine_ls_R_factor_obs 0.0396
_refine_ls_shift/esd_max 0.16
_refine_ls_structure_factor_coef Fsqd
_refine_ls_weighting_details 'w = 1/[\s^2^(F)+0.019F^2^]'
_refine_ls_weighting_scheme calc
_refine_ls_wR_factor_obs 0.0464
_reflns_number_observed 1926
_reflns_number_total 2218
_reflns_observed_criterion >3\s(F)
_cod_data_source_file as1048.cif
_cod_data_source_block MOLE1
_cod_depositor_comments
;
 Updating space group information and adding the symmetry operation list.

 Antanas Vaitkus,
 2018-06-15

The following automatic conversions were performed:

'_refine_ls_weighting_scheme' value 'calc w = 1/[\s^2^(F)+0.019F^2^]'
was changed to 'calc'. New tag '_refine_ls_weighting_details' was
created. The value of the new tag was set to 'w =
1/[\s^2^(F)+0.019F^2^]'.

Automatic conversion script
Id: cif_fix_values 3143 2015-03-26 13:38:13Z robertas 
;
_cod_original_cell_volume 1494.0(5)
_cod_original_sg_symbol_H-M 'P 21/c'
_cod_database_code 2001463

loop_
_space_group_symop_id
_space_group_symop_operation_xyz
1 x,y,z
2 -x,y+1/2,-z+1/2
3 -x,-y,-z
4 x,-y+1/2,z+1/2

loop_
_atom_site_label
_atom_site_fract_x
_atom_site_fract_y
_atom_site_fract_z
_atom_site_U_iso_or_equiv
S1 0.08380(6) 0.05351(6) 0.32954(7) 0.0620(10)
S2 0.15129(7) 0.17557(6) 0.23109(7) 0.0600(10)
C3 0.1533(2) 0.12720(10) 0.0747(2) 0.0510(10)
C4 0.2542(2) 0.0895(2) 0.0323(2) 0.0590(10)
N5 0.3623(2) 0.07760(10) 0.1155(2) 0.0640(10)
C6 0.3843(2) -0.0041(2) 0.1921(2) 0.0520(10)
C7 0.2925(2) -0.09300(10) 0.1812(2) 0.0470(10)
N8 0.25090(10) -0.12650(10) 0.28920(10) 0.0510(10)
C9 0.2744(2) -0.0725(2) 0.4070(2) 0.0490(10)
C10 0.2121(2) 0.0125(2) 0.4311(2) 0.0520(10)
C11 0.0351(3) 0.1405(3) -0.0053(3) 0.0720(10)
C12 0.2656(5) 0.0591(4) -0.1041(4) 0.1030(10)
C13 0.4564(4) 0.1574(3) 0.1100(8) 0.109(2)
O14 0.47820(10) -0.01520(10) 0.2611(2) 0.0710(10)
O15 0.27090(10) -0.13590(10) 0.07800(10) 0.0670(10)
C16 0.1807(4) -0.2233(3) 0.2900(4) 0.0780(10)
C17 0.3693(3) -0.1212(2) 0.4977(3) 0.0680(10)
C18 0.2369(4) 0.0790(4) 0.5469(3) 0.0820(10)
H11A -0.026(3) 0.111(3) 0.041(3) 0.070(10)
H11B 0.015(3) 0.218(3) -0.007(3) 0.060(10)
H11C 0.041(3) 0.105(3) -0.082(3) 0.070(10)
H12A 0.334(5) 0.092(4) -0.136(5) 0.14(2)
H12B 0.210(4) 0.094(3) -0.166(4) 0.100(10)
H12C 0.313(5) 0.005(4) -0.112(5) 0.12(2)
H13A 0.443(4) 0.200(4) 0.186(4) 0.11(2)
H13B 0.442(5) 0.198(4) 0.056(5) 0.12(2)
H13C 0.536(5) 0.136(4) 0.140(4) 0.120(10)
H16A 0.103(4) -0.204(3) 0.302(4) 0.090(10)
H16B 0.204(3) -0.265(3) 0.359(4) 0.080(10)
H16C 0.191(3) -0.261(3) 0.213(4) 0.090(10)
H17A 0.390(3) -0.085(3) 0.571(3) 0.070(10)
H17B 0.448(4) -0.114(3) 0.467(3) 0.080(10)
H17C 0.352(3) -0.187(3) 0.508(3) 0.060(10)
H18A 0.257(4) 0.144(4) 0.529(4) 0.10(2)
H18B 0.177(4) 0.083(3) 0.596(4) 0.080(10)
H18C 0.304(4) 0.056(3) 0.605(4) 0.080(10)

loop_
_geom_angle_atom_site_label_1
_geom_angle_atom_site_label_2
_geom_angle_atom_site_label_3
_geom_angle
_geom_angle_publ_flag
C10 S1 S2 103.20(10) yes
C3 S2 S1 103.70(10) yes
C4 C3 C11 124.2(2) yes
C4 C3 S2 121.5(2) yes
C11 C3 S2 114.1(2) yes
C3 C4 N5 120.7(2) yes
C3 C4 C12 123.9(3) yes
N5 C4 C12 115.4(3) yes
C6 N5 C4 123.8(2) yes
C6 N5 C13 118.9(3) yes
C4 N5 C13 117.2(3) yes
O14 C6 N5 123.6(2) yes
O14 C6 C7 118.7(2) yes
N5 C6 C7 117.3(2) yes
O15 C7 N8 124.0(2) yes
O15 C7 C6 118.9(2) yes
N8 C7 C6 116.7(2) yes
C7 N8 C9 122.5(2) yes
C7 N8 C16 119.8(2) yes
C9 N8 C16 117.7(2) yes
C10 C9 N8 120.5(2) yes
C10 C9 C17 124.6(2) yes
N8 C9 C17 114.9(2) yes
C9 C10 C18 124.4(2) yes
C9 C10 S1 121.7(2) yes
C18 C10 S1 113.9(2) yes
H11C C11 H11A 110(4) no
H11C C11 H11B 119(3) no
H11C C11 C3 108(2) no
H11A C11 H11B 103(3) no
H11A C11 C3 106(2) no
H11B C11 C3 107.0(10) no
H12C C12 H12A 79(5) no
H12C C12 H12B 130(4) no
H12C C12 C4 113(3) no
H12A C12 H12B 91(4) no
H12A C12 C4 110(3) no
H12B C12 C4 115(3) no
H13C C13 H13A 94(4) no
H13C C13 N5 115(3) no
H13B C13 H13C 124(5) no
H13B C13 H13A 100(4) no
H13B C13 N5 115(3) no
H13A C13 N5 101(3) no
H16A C16 H16B 104(3) no
H16A C16 H16C 115(3) no
H16A C16 N8 105(2) no
H16B C16 H16C 109(3) no
H16B C16 N8 112(2) no
H16C C16 N8 109(2) no
H17C C17 H17A 115(3) no
H17C C17 H17B 110(3) no
H17C C17 C9 109(2) no
H17A C17 H17B 94(3) no
H17A C17 C9 115(2) no
H17B C17 C9 110(2) no
H18B C18 H18A 106(4) no
H18B C18 H18C 102(3) no
H18B C18 C10 115(2) no
H18A C18 H18C 103(4) no
H18A C18 C10 113(3) no
H18C C18 C10 115(2) no

loop_
_geom_bond_atom_site_label_1
_geom_bond_atom_site_label_2
_geom_bond_distance
_geom_bond_publ_flag
S1 C10 1.782(2) yes
S1 S2 2.0580(10) yes
S2 C3 1.769(2) yes
C3 C4 1.324(4) yes
C3 C11 1.503(4) yes
C4 N5 1.429(3) yes
C4 C12 1.510(5) yes
N5 C6 1.337(3) yes
N5 C13 1.464(5) yes
C6 O14 1.223(3) yes
C6 C7 1.525(3) yes
C7 O15 1.228(3) yes
C7 N8 1.337(3) yes
N8 C9 1.432(3) yes
N8 C16 1.467(4) yes
C9 C10 1.328(3) yes
C9 C17 1.496(4) yes
C10 C18 1.500(5) yes
C11 H11C 0.94(4) no
C11 H11A 0.94(4) no
C11 H11B 1.02(3) no
C12 H12C 0.87(6) no
C12 H12A 0.94(6) no
C12 H12B 0.96(4) no
C13 H13C 0.94(5) no
C13 H13B 0.78(5) no
C13 H13A 0.99(5) no
C16 H16A 0.91(4) no
C16 H16B 0.92(4) no
C16 H16C 0.96(4) no
C17 H17C 0.88(4) no
C17 H17A 0.91(4) no
C17 H17B 0.95(4) no
C18 H18B 0.87(4) no
C18 H18A 0.88(5) no
C18 H18C 0.96(4) no
